data_4116846
loop_
_publ_author_name
'Karl Hensen'
'Thorsten Stumpf'
'Michael Bolte'
'Christian N\"ather'
'Holger Fleischer'

_publ_contact_author
;
      Dr. Michael Bolte
      Institut f\"ur Organische Chemie
      J.-W.-Goethe-Universit\"at
      Marie-Curie-Str. 11
      60439 Frankfurt/Main
      Germany
;
_publ_contact_author_email bolte@chemie.uni-frankfurt.de
_publ_contact_author_fax '49 69 798 29128'
_publ_contact_author_phone '49 69 798 29136'
_publ_section_title
;
 Experimental Investigations and ab Initio Studies on Hexacoordinated
 Complexes of Dichlorosilane
;
_journal_name_full 'Journal of the American Chemical Society'
_journal_page_first 10402
_journal_page_last 10408
_journal_paper_doi 10.1021/ja981016g
_journal_volume 120
_journal_year 1998
_chemical_formula_sum 'C10 H12 Cl2 N2 Si'
_chemical_formula_weight 259.21
_chemical_name_systematic
; 
 ? 
;
_space_group_IT_number 15
_symmetry_cell_setting monoclinic
_symmetry_space_group_name_Hall '-C 2yc'
_symmetry_space_group_name_H-M 'C 1 2/c 1'
_atom_sites_solution_hydrogens geom
_atom_sites_solution_primary direct
_atom_sites_solution_secondary difmap
_audit_creation_method SHELXL
_cell_angle_alpha 90
_cell_angle_beta 118.576(1)
_cell_angle_gamma 90
_cell_formula_units_Z 4
_cell_length_a 15.4608(1)
_cell_length_b 6.1660(1)
_cell_length_c 14.3313(2)
_cell_measurement_reflns_used 4567
_cell_measurement_temperature 153
_cell_measurement_theta_max 25.00
_cell_measurement_theta_min 1.00
_cell_volume 1199.79(3)
_computing_cell_refinement 'Siemens SMART'
_computing_data_collection 'Siemens SMART'
_computing_data_reduction 'Siemens SAINT'
_computing_molecular_graphics 'XP (Siemens XTL-Plus)'
_computing_structure_refinement 'SHELXL-96 (Sheldrick, 1996)'
_computing_structure_solution 'SHELXS-96 (Sheldrick, 1990)'
_diffrn_ambient_temperature 153
_diffrn_measurement_device 'Siemens CCD three circle diffractometer'
_diffrn_measurement_method \w
_diffrn_radiation_monochromator 'highly oriented graphite crystal'
_diffrn_radiation_source 'fine-focus sealed tube'
_diffrn_radiation_type MoK\a
_diffrn_radiation_wavelength 0.71073
_diffrn_reflns_av_R_equivalents 0.0361
_diffrn_reflns_av_sigmaI/netI 0.0259
_diffrn_reflns_limit_h_max 17
_diffrn_reflns_limit_h_min -19
_diffrn_reflns_limit_k_max 7
_diffrn_reflns_limit_k_min -7
_diffrn_reflns_limit_l_max 17
_diffrn_reflns_limit_l_min -17
_diffrn_reflns_number 7430
_diffrn_reflns_theta_max 26.33
_diffrn_reflns_theta_min 3.00
_diffrn_standards_decay_% 0.0
_diffrn_standards_interval_time 600
_diffrn_standards_number 123
_exptl_absorpt_coefficient_mu 0.609
_exptl_absorpt_correction_T_max 1.0000
_exptl_absorpt_correction_T_min 0.7140
_exptl_absorpt_correction_type 'empirical using SADABS (G. Sheldrick)'
_exptl_crystal_colour 'colourless transparent'
_exptl_crystal_density_diffrn 1.435
_exptl_crystal_density_meas ?
_exptl_crystal_density_method N/A
_exptl_crystal_description plate
_exptl_crystal_F_000 536
_exptl_crystal_size_max 0.30
_exptl_crystal_size_mid 0.30
_exptl_crystal_size_min 0.08
_refine_diff_density_max 0.213
_refine_diff_density_min -0.326
_refine_diff_density_rms 0.052
_refine_ls_extinction_method none
_refine_ls_goodness_of_fit_all 1.116
_refine_ls_goodness_of_fit_obs 1.145
_refine_ls_hydrogen_treatment 'see experimental section'
_refine_ls_matrix_type full
_refine_ls_number_parameters 74
_refine_ls_number_reflns 1203
_refine_ls_number_restraints 0
_refine_ls_restrained_S_all 1.116
_refine_ls_restrained_S_obs 1.145
_refine_ls_R_factor_all 0.0401
_refine_ls_R_factor_obs 0.0289
_refine_ls_shift/esd_max 0.000
_refine_ls_shift/esd_mean 0.000
_refine_ls_structure_factor_coef Fsqd
_refine_ls_weighting_details 'w=1/[\s^2^(Fo^2^)+(0.0310P)^2^+0.9756P] where P=(Fo^2^+2Fc^2^)/3'
_refine_ls_weighting_scheme calc
_refine_ls_wR_factor_all 0.0696
_refine_ls_wR_factor_obs 0.0656
_reflns_number_observed 1025
_reflns_number_total 1203
_reflns_observed_criterion >2sigma(I)
_cod_data_source_file ja981016g_2.cif
_cod_data_source_block he10
_cod_depositor_comments
;
The following automatic conversions were performed:

'_exptl_crystal_density_meas' value 'N/A' was changed to '?' - the
value is perceived as not measured.

Automatic conversion script
Id: cif_fix_values 3008 2015-01-20 13:52:24Z robertas 

The following automatic conversions were performed:

'_refine_ls_weighting_scheme' value 'calc
w=1/[\s^2^(Fo^2^)+(0.0310P)^2^+0.9756P] where P=(Fo^2^+2Fc^2^)/3' was
changed to 'calc'. New tag '_refine_ls_weighting_details' was
created. The value of the new tag was set to
'w=1/[\s^2^(Fo^2^)+(0.0310P)^2^+0.9756P] where P=(Fo^2^+2Fc^2^)/3'.

Automatic conversion script
Id: cif_fix_values 3143 2015-03-26 13:38:13Z robertas 
;
_cod_database_code 4116846

loop_
_symmetry_equiv_pos_as_xyz
'x, y, z'
'-x, y, -z+1/2'
'x+1/2, y+1/2, z'
'-x+1/2, y+1/2, -z+1/2'
'-x, -y, -z'
'x, -y, z-1/2'
'-x+1/2, -y+1/2, -z'
'x+1/2, -y+1/2, z-1/2'

loop_
_atom_site_aniso_label
_atom_site_aniso_U_11
_atom_site_aniso_U_22
_atom_site_aniso_U_33
_atom_site_aniso_U_23
_atom_site_aniso_U_13
_atom_site_aniso_U_12
Si1 0.0224(4) 0.0173(3) 0.0215(4) -0.0023(2) 0.0128(3) -0.0039(3)
Cl1 0.0246(2) 0.0241(2) 0.0290(3) 0.00256(17) 0.0132(2) -0.00004(18)
N1 0.0199(7) 0.0195(7) 0.0211(8) 0.0006(6) 0.0108(6) -0.0007(6)
C2 0.0257(9) 0.0246(9) 0.0248(10) -0.0031(7) 0.0130(8) -0.0016(7)
C3 0.0300(10) 0.0382(10) 0.0251(10) -0.0014(8) 0.0163(9) 0.0015(9)
C4 0.0259(10) 0.0395(11) 0.0315(11) 0.0088(9) 0.0178(9) -0.0009(9)
C5 0.0253(10) 0.0226(9) 0.0340(11) 0.0055(8) 0.0139(9) -0.0014(8)
C6 0.0244(9) 0.0197(8) 0.0277(10) -0.0016(7) 0.0138(8) -0.0022(7)

loop_
_atom_site_label
_atom_site_type_symbol
_atom_site_fract_x
_atom_site_fract_y
_atom_site_fract_z
_atom_site_U_iso_or_equiv
_atom_site_thermal_displace_type
_atom_site_occupancy
_atom_site_calc_flag
_atom_site_refinement_flags
Si1 Si 0.2500 0.7500 0.5000 0.01942(18) Uani 1 d S
H1 H 0.2830(14) 0.920(3) 0.5720(14) 0.021(5) Uiso 1 d .
Cl1 Cl 0.38801(3) 0.55497(7) 0.60803(3) 0.02574(15) Uani 1 d .
N1 N 0.18091(10) 0.6224(2) 0.57192(11) 0.0198(3) Uani 1 d .
C2 C 0.16852(14) 0.7369(3) 0.64463(14) 0.0246(4) Uani 1 d .
H2 H 0.1944 0.8799 0.6613 0.030 Uiso 1 calc R
C3 C 0.11954(14) 0.6538(3) 0.69565(15) 0.0298(4) Uani 1 d .
H3 H 0.1117 0.7379 0.7467 0.036 Uiso 1 calc R
C4 C 0.08182(14) 0.4444(3) 0.67090(16) 0.0306(4) Uani 1 d .
H4 H 0.0482 0.3827 0.7052 0.037 Uiso 1 calc R
C5 C 0.09392(14) 0.3275(3) 0.59582(15) 0.0274(4) Uani 1 d .
H5 H 0.0680 0.1849 0.5772 0.033 Uiso 1 calc R
C6 C 0.14416(13) 0.4202(3) 0.54800(14) 0.0234(4) Uani 1 d .
H6 H 0.1530 0.3389 0.4969 0.028 Uiso 1 calc R

loop_
_atom_type_symbol
_atom_type_description
_atom_type_scat_dispersion_real
_atom_type_scat_dispersion_imag
_atom_type_scat_source
C C 0.0033 0.0016 'International Tables Vol C Tables 4.2.6.8 and 6.1.1.4'
H H 0.0000 0.0000 'International Tables Vol C Tables 4.2.6.8 and 6.1.1.4'
N N 0.0061 0.0033 'International Tables Vol C Tables 4.2.6.8 and 6.1.1.4'
Si Si 0.0817 0.0704 'International Tables Vol C Tables 4.2.6.8 and 6.1.1.4'
Cl Cl 0.1484 0.1585 'International Tables Vol C Tables 4.2.6.8 and 6.1.1.4'

loop_
_geom_angle_atom_site_label_1
_geom_angle_atom_site_label_2
_geom_angle_atom_site_label_3
_geom_angle
_geom_angle_site_symmetry_1
_geom_angle_site_symmetry_3
N1 Si1 N1 180.0 . 7_566
N1 Si1 Cl1 90.02(4) . 7_566
N1 Si1 Cl1 89.98(4) 7_566 7_566
N1 Si1 Cl1 89.98(4) . .
N1 Si1 Cl1 90.02(4) 7_566 .
Cl1 Si1 Cl1 180.0 7_566 .
C6 N1 C2 118.97(15) . .
C6 N1 Si1 120.39(12) . .
C2 N1 Si1 120.63(12) . .
N1 C2 C3 122.23(17) . .
C2 C3 C4 118.64(18) . .
C5 C4 C3 119.14(18) . .
C4 C5 C6 119.25(17) . .
N1 C6 C5 121.76(16) . .

loop_
_geom_bond_atom_site_label_1
_geom_bond_atom_site_label_2
_geom_bond_distance
_geom_bond_site_symmetry_2
Si1 N1 1.9686(14) .
Si1 N1 1.9686(14) 7_566
Si1 Cl1 2.2881(4) 7_566
Si1 Cl1 2.2881(4) .
N1 C6 1.345(2) .
N1 C2 1.346(2) .
C2 C3 1.379(3) .
C3 C4 1.391(3) .
C4 C5 1.380(3) .
C5 C6 1.382(3) .

loop_
_geom_torsion_atom_site_label_1
_geom_torsion_atom_site_label_2
_geom_torsion_atom_site_label_3
_geom_torsion_atom_site_label_4
_geom_torsion
_geom_torsion_site_symmetry_1
N1 Si1 N1 C6 -18(7) 7_566
Cl1 Si1 N1 C6 101.44(12) 7_566
Cl1 Si1 N1 C6 -78.56(12) .
N1 Si1 N1 C2 163(7) 7_566
Cl1 Si1 N1 C2 -77.65(13) 7_566
Cl1 Si1 N1 C2 102.35(13) .
C6 N1 C2 C3 0.1(3) .
Si1 N1 C2 C3 179.23(14) .
N1 C2 C3 C4 0.0(3) .
C2 C3 C4 C5 -0.5(3) .
C3 C4 C5 C6 0.8(3) .
C2 N1 C6 C5 0.2(3) .
Si1 N1 C6 C5 -178.93(13) .
C4 C5 C6 N1 -0.6(3) .
